data_7019761
loop_
_publ_author_name
'Fang, Xikui'
'McCallum, Kendall'
'Pratt Iii, Harry D.'
'Anderson, Travis M.'
'Dennis, Kevin'
'Luban, Marshall'

_publ_section_title
;
 A co-crystal of polyoxometalates exhibiting single-molecule magnet
 behavior: the structural origin of a large magnetic anisotropy.
;
_journal_issue 33
_journal_name_full 'Dalton transactions (Cambridge, England : 2003)'
_journal_page_first 9867
_journal_page_last 9870
_journal_paper_doi 10.1039/c2dt30451a
_journal_volume 41
_journal_year 2012
_chemical_formula_sum 'C56 H300 Ce4 Mn8 N20 Na2 O218 Si4 W36'
_chemical_formula_weight 12520.10
_chemical_name_systematic
;
?
;
_space_group_IT_number 61
_symmetry_cell_setting orthorhombic
_symmetry_space_group_name_Hall '-P 2ac 2ab'
_symmetry_space_group_name_H-M 'P b c a'
_atom_sites_solution_hydrogens geom
_atom_sites_solution_primary direct
_atom_sites_solution_secondary difmap
_audit_creation_method SHELXL-97
_cell_angle_alpha 90.00
_cell_angle_beta 90.00
_cell_angle_gamma 90.00
_cell_formula_units_Z 4
_cell_length_a 23.3058(8)
_cell_length_b 22.0317(7)
_cell_length_c 44.8181(14)
_cell_measurement_reflns_used 9455
_cell_measurement_temperature 173(2)
_cell_measurement_theta_max 25.36
_cell_measurement_theta_min 2.40
_cell_volume 23012.6(13)
_computing_cell_refinement 'Bruker SMART'
_computing_data_collection 'Bruker SMART'
_computing_data_reduction 'Bruker SAINT'
_computing_molecular_graphics 'Bruker SHELXTL'
_computing_publication_material 'Bruker SHELXTL'
_computing_structure_refinement 'SHELXL-97 (Sheldrick, 2008)'
_computing_structure_solution 'SHELXS-97 (Sheldrick, 2008)'
_diffrn_ambient_temperature 173(2)
_diffrn_measured_fraction_theta_full 1.000
_diffrn_measured_fraction_theta_max 1.000
_diffrn_measurement_device_type 'CCD area detector'
_diffrn_measurement_method 'phi and omega scans'
_diffrn_radiation_monochromator graphite
_diffrn_radiation_source 'fine-focus sealed tube'
_diffrn_radiation_type MoK\a
_diffrn_radiation_wavelength 0.71073
_diffrn_reflns_av_R_equivalents 0.0946
_diffrn_reflns_av_sigmaI/netI 0.0528
_diffrn_reflns_limit_h_max 29
_diffrn_reflns_limit_h_min -29
_diffrn_reflns_limit_k_max 27
_diffrn_reflns_limit_k_min -27
_diffrn_reflns_limit_l_max 55
_diffrn_reflns_limit_l_min -55
_diffrn_reflns_number 181526
_diffrn_reflns_theta_full 26.28
_diffrn_reflns_theta_max 26.28
_diffrn_reflns_theta_min 0.91
_exptl_absorpt_coefficient_mu 19.258
_exptl_absorpt_correction_T_max 0.5958
_exptl_absorpt_correction_T_min 0.0861
_exptl_absorpt_correction_type multi-scan
_exptl_absorpt_process_details 'Bruker SADABS, 2006/1'
_exptl_crystal_colour brown
_exptl_crystal_density_diffrn 3.614
_exptl_crystal_density_method 'not measured'
_exptl_crystal_description needle
_exptl_crystal_F_000 22776
_exptl_crystal_size_max 0.25
_exptl_crystal_size_mid 0.03
_exptl_crystal_size_min 0.03
_refine_diff_density_max 5.555
_refine_diff_density_min -3.293
_refine_diff_density_rms 0.409
_refine_ls_extinction_method none
_refine_ls_goodness_of_fit_ref 1.068
_refine_ls_hydrogen_treatment constr
_refine_ls_matrix_type full
_refine_ls_number_parameters 1174
_refine_ls_number_reflns 23300
_refine_ls_number_restraints 0
_refine_ls_restrained_S_all 1.068
_refine_ls_R_factor_all 0.0769
_refine_ls_R_factor_gt 0.0540
_refine_ls_shift/su_max 0.001
_refine_ls_shift/su_mean 0.000
_refine_ls_structure_factor_coef Fsqd
_refine_ls_weighting_details 'calc w=1/[\s^2^(Fo^2^)+(0.0716P)^2^+477.3094P] where P=(Fo^2^+2Fc^2^)/3'
_refine_ls_weighting_scheme calc
_refine_ls_wR_factor_gt 0.1369
_refine_ls_wR_factor_ref 0.1482
_reflns_number_gt 17848
_reflns_number_total 23300
_reflns_threshold_expression >2sigma(I)
_cod_data_source_file c2dt30451a.txt
_cod_data_source_block xf134s
_cod_depositor_comments
;
The following automatic conversions were performed:

'_symmetry_cell_setting' value 'Orthorhombic' changed to
'orthorhombic' according to
/home/saulius/struct/CIF-dictionaries/cif_core.dic dictionary named
'cif_core.dic' version 2.4.1 from 2010-06-29.

Automatic conversion script
Id: cif_fix_values 1891 2012-01-12 08:04:46Z andrius 
;
_cod_original_sg_symbol_H-M Pbca
_cod_database_code 7019761

loop_
_symmetry_equiv_pos_as_xyz
'x, y, z'
'-x+1/2, -y, z+1/2'
'-x, y+1/2, -z+1/2'
'x+1/2, -y+1/2, -z'
'-x, -y, -z'
'x-1/2, y, -z-1/2'
'x, -y-1/2, z-1/2'
'-x-1/2, y-1/2, z'

loop_
_atom_site_label
_atom_site_type_symbol
_atom_site_fract_x
_atom_site_fract_y
_atom_site_fract_z
_atom_site_U_iso_or_equiv
_atom_site_adp_type
_atom_site_occupancy
_atom_site_symmetry_multiplicity
_atom_site_calc_flag
_atom_site_refinement_flags
_atom_site_disorder_assembly
_atom_site_disorder_group
Mn1 Mn 0.15305(10) 0.38704(10) 0.11749(5) 0.0247(5) Uani 1 1 d . A .
Mn2 Mn 0.24472(11) 0.34846(10) 0.17700(5) 0.0250(5) Uani 1 1 d . A .
Mn3 Mn 0.10968(11) 0.27940(11) 0.17036(6) 0.0288(6) Uani 1 1 d . A .
Mn4 Mn 0.20270(10) 0.27540(10) 0.13129(5) 0.0218(5) Uani 1 1 d . A .
Ce1 Ce 0.03844(3) 0.02413(3) 0.033082(18) 0.01752(17) Uani 1 1 d . . .
Ce2 Ce 0.05426(4) -0.13748(3) 0.006589(19) 0.01996(18) Uani 1 1 d . . .
W1 W 0.14848(4) 0.53406(4) 0.24553(2) 0.0468(2) Uani 0.95 1 d P A 1
W1B W 0.1274(8) 0.5798(7) 0.2044(4) 0.0468(2) Uani 0.05 1 d P A 2
W2 W 0.01942(4) 0.46682(4) 0.24147(2) 0.0531(3) Uani 0.95 1 d P A 1
W2B W -0.0037(8) 0.5150(8) 0.1978(5) 0.0531(3) Uani 0.05 1 d P A 2
W3 W 0.05876(4) 0.56958(4) 0.18922(2) 0.0485(2) Uani 0.95 1 d P A 1
W3B W 0.0816(9) 0.4773(8) 0.2554(5) 0.0485(2) Uani 0.05 1 d P A 2
W4 W 0.22241(4) 0.38762(3) 0.245362(16) 0.03960(19) Uani 1 1 d . A .
W5 W 0.07859(4) 0.31269(3) 0.238675(17) 0.0430(2) Uani 1 1 d . A .
W6 W -0.00839(3) 0.35122(4) 0.18350(2) 0.0463(2) Uani 1 1 d . A .
W7 W 0.03743(3) 0.46479(4) 0.12607(2) 0.0423(2) Uani 1 1 d . A .
W8 W 0.16571(3) 0.52948(3) 0.132037(17) 0.03111(16) Uani 1 1 d . A .
W9 W 0.26405(3) 0.48811(3) 0.194782(16) 0.03170(17) Uani 1 1 d . A .
W10 W -0.24939(3) -0.06350(3) 0.044437(15) 0.02585(14) Uani 1 1 d . . .
W11 W -0.17836(3) -0.01935(3) 0.105202(14) 0.02530(14) Uani 1 1 d . . .
W12 W -0.17544(3) -0.16746(3) 0.084637(15) 0.02624(15) Uani 1 1 d . . .
W13 W -0.08910(3) -0.21486(3) 0.020886(14) 0.02265(14) Uani 1 1 d . . .
W14 W -0.01853(3) -0.17142(3) 0.080556(13) 0.02132(13) Uani 1 1 d . . .
W15 W -0.01885(3) -0.00971(3) 0.105263(13) 0.02034(13) Uani 1 1 d . . .
W16 W -0.09157(3) 0.09360(3) 0.065484(14) 0.02121(13) Uani 1 1 d . . .
W17 W 0.17166(3) 0.10332(3) 0.024854(14) 0.02110(14) Uani 1 1 d . . .
W18 W 0.17376(2) -0.04265(3) 0.004385(14) 0.01987(13) Uani 1 1 d . . .
Si1 Si 0.1235(2) 0.42771(19) 0.18886(11) 0.0301(10) Uani 1 1 d . A .
Si2 Si -0.09716(16) -0.06126(16) 0.04172(9) 0.0155(8) Uani 1 1 d . . .
Na1 Na 0.2672(3) 0.1751(3) 0.09034(13) 0.0277(14) Uani 1 1 d . . .
O1 O 0.1752(8) 0.5808(6) 0.2730(3) 0.067(5) Uani 1 1 d . . .
O2 O 0.0262(7) 0.6377(7) 0.1812(4) 0.071(5) Uani 1 1 d . . .
O3 O -0.0373(8) 0.4711(7) 0.2656(4) 0.088(7) Uani 1 1 d . . .
O4 O 0.1081(7) 0.5927(6) 0.2220(4) 0.056(4) Uani 1 1 d . . .
O5 O 0.0040(6) 0.5387(7) 0.2187(4) 0.058(4) Uani 1 1 d . . .
O6 O 0.0760(6) 0.5103(8) 0.2632(3) 0.058(4) Uani 1 1 d . . .
O7 O 0.0961(6) 0.4814(5) 0.2092(3) 0.043(3) Uani 1 1 d . . .
O8 O 0.1749(7) 0.4559(6) 0.2569(3) 0.052(4) Uani 1 1 d . . .
O9 O 0.2072(6) 0.5362(5) 0.2169(3) 0.041(3) Uani 1 1 d . . .
O10 O 0.1252(5) 0.5706(5) 0.1644(3) 0.042(3) Uani 1 1 d . . .
O11 O 0.0230(5) 0.5187(6) 0.1609(3) 0.051(4) Uani 1 1 d . . .
O12 O -0.0145(6) 0.4243(6) 0.2078(3) 0.056(4) Uani 1 1 d . . .
O13 O 0.0555(6) 0.3936(5) 0.2527(3) 0.050(4) Uani 1 1 d . . .
O14 O -0.0788(7) 0.3319(7) 0.1781(3) 0.059(4) Uani 1 1 d . . .
O15 O 0.0051(7) 0.3110(5) 0.2212(3) 0.058(4) Uani 1 1 d . . .
O16 O 0.0661(7) 0.2691(6) 0.2702(3) 0.058(4) Uani 1 1 d . . .
O17 O 0.1544(6) 0.3390(5) 0.2470(3) 0.044(3) Uani 1 1 d . . .
O18 O 0.2542(6) 0.3675(6) 0.2787(3) 0.049(4) Uani 1 1 d . . .
O19 O 0.2758(5) 0.4487(5) 0.2330(2) 0.036(3) Uani 1 1 d . . .
O20 O 0.3224(5) 0.5352(5) 0.1943(3) 0.039(3) Uani 1 1 d . . .
O21 O 0.2261(5) 0.5143(5) 0.1592(3) 0.033(3) Uani 1 1 d . . .
O22 O 0.1936(6) 0.5895(5) 0.1128(3) 0.043(3) Uani 1 1 d . . .
O23 O 0.0883(5) 0.5279(5) 0.1148(3) 0.044(3) Uani 1 1 d . . .
O24 O -0.0189(7) 0.4832(7) 0.1029(4) 0.068(5) Uani 1 1 d . . .
O25 O 0.0026(5) 0.4019(6) 0.1504(3) 0.044(3) Uani 1 1 d . . .
O26 O 0.0877(5) 0.3658(5) 0.1942(3) 0.036(3) Uani 1 1 d . . .
O27 O 0.1901(5) 0.4173(5) 0.1983(2) 0.030(3) Uani 1 1 d . . .
O28 O 0.1206(5) 0.4472(5) 0.1540(3) 0.031(3) Uani 1 1 d . . .
O29 O 0.2559(5) 0.3339(5) 0.2190(2) 0.034(3) Uani 1 1 d . . .
O30 O 0.2920(5) 0.4194(5) 0.1765(2) 0.027(2) Uani 1 1 d . . .
O31 O 0.1835(5) 0.4650(4) 0.1072(3) 0.028(3) Uani 1 1 d . . .
O32 O 0.0777(5) 0.4094(5) 0.1035(3) 0.039(3) Uani 1 1 d . . .
O33 O 0.0288(5) 0.2863(5) 0.1652(3) 0.038(3) Uani 1 1 d . . .
O34 O 0.1026(5) 0.2555(5) 0.2120(3) 0.038(3) Uani 1 1 d . . .
O35 O 0.1288(5) 0.3053(5) 0.1297(2) 0.028(2) Uani 1 1 d . . .
O36 O 0.1939(5) 0.2788(4) 0.1722(2) 0.024(2) Uani 1 1 d . . .
O37 O 0.2252(4) 0.3552(5) 0.1348(2) 0.024(2) Uani 1 1 d . . .
O38 O 0.3198(5) 0.2931(5) 0.1692(3) 0.035(3) Uani 1 1 d . . .
O39 O 0.2799(5) 0.2408(4) 0.1326(2) 0.025(2) Uani 1 1 d . . .
O40 O 0.1749(5) 0.3570(5) 0.0734(2) 0.032(3) Uani 1 1 d . . .
O41 O 0.2145(5) 0.2705(5) 0.0886(2) 0.026(2) Uani 1 1 d . . .
O42 O 0.1046(5) 0.1851(5) 0.1558(3) 0.034(3) Uani 1 1 d . . .
O43 O 0.1820(5) 0.1898(5) 0.1263(2) 0.028(2) Uani 1 1 d . . .
O44 O -0.3214(4) -0.0567(5) 0.0368(3) 0.032(3) Uani 1 1 d . . .
O45 O -0.2048(5) 0.0154(6) 0.1365(3) 0.038(3) Uani 1 1 d . . .
O46 O -0.2061(5) -0.2256(5) 0.1052(3) 0.038(3) Uani 1 1 d . . .
O47 O -0.2478(5) -0.1361(5) 0.0665(3) 0.035(3) Uani 1 1 d . . .
O48 O -0.1903(5) -0.1008(5) 0.1150(2) 0.032(3) Uani 1 1 d . . .
O49 O -0.2463(5) -0.0172(5) 0.0816(2) 0.029(3) Uani 1 1 d . . .
O50 O -0.1556(4) -0.0719(5) 0.0623(2) 0.026(2) Uani 1 1 d . . .
O51 O -0.1006(4) -0.0264(5) 0.1143(2) 0.022(2) Uani 1 1 d . . .
O52 O -0.1551(5) 0.0492(5) 0.0811(2) 0.026(2) Uani 1 1 d . . .
O53 O -0.2231(4) -0.1001(5) 0.0101(2) 0.025(2) Uani 1 1 d . . .
O54 O -0.1002(4) -0.1683(4) 0.0974(2) 0.025(2) Uani 1 1 d . . .
O55 O -0.1570(5) -0.2036(5) 0.0495(2) 0.030(3) Uani 1 1 d . . .
O56 O -0.1048(5) -0.2878(5) 0.0100(2) 0.029(3) Uani 1 1 d . . .
O57 O -0.0490(4) -0.2367(4) 0.0569(2) 0.023(2) Uani 1 1 d . . .
O58 O 0.0111(5) -0.2155(5) 0.1084(2) 0.028(2) Uani 1 1 d . . .
O59 O -0.0125(4) -0.0940(4) 0.0996(2) 0.024(2) Uani 1 1 d . . .
O60 O 0.0074(4) -0.0021(5) 0.1407(2) 0.025(2) Uani 1 1 d . . .
O61 O -0.0467(4) 0.0720(4) 0.0993(2) 0.023(2) Uani 1 1 d . . .
O62 O -0.1122(5) 0.1650(5) 0.0765(2) 0.031(3) Uani 1 1 d . . .
O63 O -0.1279(4) 0.0896(4) 0.0249(2) 0.023(2) Uani 1 1 d . . .
O64 O -0.0582(4) -0.0066(4) 0.0561(2) 0.021(2) Uani 1 1 d . . .
O65 O -0.1154(4) -0.0420(4) 0.0075(2) 0.019(2) Uani 1 1 d . . .
O66 O -0.0657(4) -0.1268(4) 0.0428(2) 0.020(2) Uani 1 1 d . . .
O67 O -0.1350(5) -0.1707(4) -0.0059(2) 0.026(2) Uani 1 1 d . . .
O68 O -0.0231(5) -0.2003(5) 0.0013(2) 0.026(2) Uani 1 1 d . . .
O69 O 0.0413(4) -0.1595(5) 0.0556(2) 0.024(2) Uani 1 1 d . . .
O70 O 0.0439(4) 0.0045(4) 0.0827(2) 0.023(2) Uani 1 1 d . . .
O71 O -0.0233(5) 0.1096(4) 0.0432(2) 0.024(2) Uani 1 1 d . . .
O72 O 0.0053(4) -0.0553(4) 0.0078(2) 0.019(2) Uani 1 1 d . . .
O73 O 0.1083(4) -0.0561(5) 0.0296(2) 0.022(2) Uani 1 1 d . . .
O74 O 0.2185(4) -0.0984(5) 0.0169(2) 0.027(2) Uani 1 1 d . . .
O75 O 0.1993(4) 0.0206(5) 0.0290(2) 0.025(2) Uani 1 1 d . . .
O76 O 0.1085(4) 0.0867(4) 0.0479(2) 0.024(2) Uani 1 1 d . . .
O77 O 0.2186(4) -0.0122(5) -0.0272(2) 0.024(2) Uani 1 1 d . . .
O78 O 0.2168(4) 0.1388(5) 0.0500(2) 0.025(2) Uani 1 1 d . . .
O79 O 0.0885(5) -0.2254(5) -0.0233(3) 0.031(3) Uani 1 1 d . . .
O80 O 0.1334(5) -0.2088(5) 0.0188(2) 0.027(2) Uani 1 1 d . . .
C1 C 0.3220(7) 0.2541(6) 0.1487(4) 0.027(4) Uani 1 1 d . A .
C2 C 0.3770(7) 0.2184(8) 0.1446(4) 0.039(4) Uani 1 1 d . . .
H2A H 0.3685 0.1748 0.1452 0.058 Uiso 1 1 d R A .
H2B H 0.4039 0.2286 0.1606 0.058 Uiso 1 1 d R . .
H2C H 0.3941 0.2287 0.1253 0.058 Uiso 1 1 d R . .
C3 C 0.1997(6) 0.3075(7) 0.0681(3) 0.023(3) Uani 1 1 d . A .
C4 C 0.2135(7) 0.2890(7) 0.0368(3) 0.028(4) Uani 1 1 d . . .
H4A H 0.1950 0.3170 0.0228 0.043 Uiso 1 1 d R A .
H4B H 0.1995 0.2477 0.0333 0.043 Uiso 1 1 d R . .
H4C H 0.2552 0.2901 0.0338 0.043 Uiso 1 1 d R . .
C5 C 0.1397(7) 0.1622(7) 0.1380(3) 0.026(3) Uani 1 1 d . A .
C6 C 0.1318(8) 0.0969(7) 0.1287(4) 0.037(4) Uani 1 1 d . . .
H6A H 0.1663 0.0737 0.1338 0.055 Uiso 1 1 d R A .
H6B H 0.1255 0.0949 0.1071 0.055 Uiso 1 1 d R . .
H6C H 0.0987 0.0797 0.1391 0.055 Uiso 1 1 d R . .
C7 C 0.1262(7) -0.2408(7) -0.0046(4) 0.030(4) Uani 1 1 d . . .
C8 C 0.1610(9) -0.2955(9) -0.0104(5) 0.050(5) Uani 1 1 d . . .
H8A H 0.1530 -0.3261 0.0049 0.076 Uiso 1 1 d R . .
H8B H 0.2018 -0.2848 -0.0099 0.076 Uiso 1 1 d R . .
H8C H 0.1513 -0.3118 -0.0301 0.076 Uiso 1 1 d R . .
N1S N 0.7651(10) 0.6134(10) 0.0638(5) 0.080(6) Uiso 1 1 d . . .
H1S1 H 0.8009 0.6015 0.0575 0.096 Uiso 1 1 d R . .
H1S2 H 0.7396 0.5827 0.0594 0.096 Uiso 1 1 d R . .
C1S C 0.7660(15) 0.6252(15) 0.1001(8) 0.109(11) Uiso 1 1 d . . .
H1S3 H 0.8009 0.6476 0.1055 0.163 Uiso 1 1 d R . .
H1S4 H 0.7656 0.5861 0.1106 0.163 Uiso 1 1 d R . .
H1S5 H 0.7322 0.6489 0.1059 0.163 Uiso 1 1 d R . .
C2S C 0.7470(11) 0.6722(11) 0.0470(6) 0.072(7) Uiso 1 1 d . . .
H2S1 H 0.7136 0.6902 0.0569 0.107 Uiso 1 1 d R . .
H2S2 H 0.7373 0.6623 0.0263 0.107 Uiso 1 1 d R . .
H2S3 H 0.7789 0.7013 0.0473 0.107 Uiso 1 1 d R . .
N2S N 0.3643(6) 0.4100(6) 0.0914(3) 0.034(3) Uiso 1 1 d . . .
H2S4 H 0.3858 0.4189 0.0748 0.040 Uiso 1 1 d R . .
H2S5 H 0.3877 0.4129 0.1079 0.040 Uiso 1 1 d R . .
C3S C 0.3156(8) 0.4550(8) 0.0942(5) 0.043(4) Uiso 1 1 d . . .
H3S1 H 0.2855 0.4448 0.0798 0.064 Uiso 1 1 d R . .
H3S2 H 0.3300 0.4960 0.0900 0.064 Uiso 1 1 d R . .
H3S3 H 0.2999 0.4535 0.1144 0.064 Uiso 1 1 d R . .
C4S C 0.3423(7) 0.3483(8) 0.0890(4) 0.036(4) Uiso 1 1 d . . .
H4S1 H 0.3157 0.3404 0.1056 0.054 Uiso 1 1 d R . .
H4S2 H 0.3743 0.3195 0.0900 0.054 Uiso 1 1 d R . .
H4S3 H 0.3220 0.3436 0.0700 0.054 Uiso 1 1 d R . .
N3S N 0.1263(13) 0.4837(13) 0.0466(7) 0.041(7) Uiso 0.50 1 d P . .
H3S4 H 0.0888 0.4967 0.0470 0.049 Uiso 0.50 1 d PR . .
H3S5 H 0.1342 0.4642 0.0643 0.049 Uiso 0.50 1 d PR . .
C5S C 0.136(2) 0.443(2) 0.0213(11) 0.067(13) Uiso 0.50 1 d P . .
H5S1 H 0.1303 0.4658 0.0026 0.101 Uiso 0.50 1 d PR . .
H5S2 H 0.1090 0.4093 0.0222 0.101 Uiso 0.50 1 d PR . .
H5S3 H 0.1754 0.4278 0.0220 0.101 Uiso 0.50 1 d PR . .
C6S C 0.1623(16) 0.5311(16) 0.0425(9) 0.041(9) Uiso 0.50 1 d P . .
H6S1 H 0.1990 0.5162 0.0348 0.062 Uiso 0.50 1 d PR . .
H6S2 H 0.1686 0.5517 0.0616 0.062 Uiso 0.50 1 d PR . .
H6S3 H 0.1454 0.5596 0.0282 0.062 Uiso 0.50 1 d PR . .
N4S N 0.8791(13) 0.2911(13) 0.2738(7) 0.043(7) Uiso 0.50 1 d P . .
H4S4 H 0.8554 0.2893 0.2902 0.051 Uiso 0.50 1 d PR . .
H4S5 H 0.8564 0.2839 0.2574 0.051 Uiso 0.50 1 d PR . .
C7S C 0.8990(13) 0.3541(13) 0.2715(7) 0.023(6) Uiso 0.50 1 d P . .
H7S1 H 0.9164 0.3665 0.2904 0.035 Uiso 0.50 1 d PR . .
H7S2 H 0.8663 0.3806 0.2670 0.035 Uiso 0.50 1 d PR . .
H7S3 H 0.9275 0.3573 0.2555 0.035 Uiso 0.50 1 d PR . .
C8S C 0.9145(13) 0.2445(14) 0.2760(8) 0.028(7) Uiso 0.50 1 d P . .
H8S1 H 0.9356 0.2398 0.2572 0.042 Uiso 0.50 1 d PR . .
H8S2 H 0.8926 0.2075 0.2800 0.042 Uiso 0.50 1 d PR . .
H8S3 H 0.9418 0.2517 0.2923 0.042 Uiso 0.50 1 d PR . .
N5S N 0.9870(9) 0.7593(9) 0.9344(5) 0.012(4) Uiso 0.50 1 d P . .
H5S4 H 1.0029 0.7829 0.9492 0.014 Uiso 0.50 1 d PR . .
H5S5 H 1.0107 0.7610 0.9180 0.014 Uiso 0.50 1 d PR . .
C9S C 0.9832(15) 0.6956(16) 0.9450(8) 0.038(8) Uiso 0.50 1 d P . .
H9S1 H 0.9464 0.6781 0.9389 0.057 Uiso 0.50 1 d PR . .
H9S2 H 0.9861 0.6947 0.9668 0.057 Uiso 0.50 1 d PR . .
H9S3 H 1.0146 0.6719 0.9364 0.057 Uiso 0.50 1 d PR . .
C10S C 0.9333(13) 0.7827(13) 0.9268(7) 0.025(7) Uiso 0.50 1 d P . .
H10A H 0.9090 0.7845 0.9447 0.037 Uiso 0.50 1 d PR . .
H10B H 0.9152 0.7563 0.9119 0.037 Uiso 0.50 1 d PR . .
H10C H 0.9379 0.8235 0.9186 0.037 Uiso 0.50 1 d PR . .
O1W O 0.3524(5) 0.2031(6) 0.0669(3) 0.043(3) Uiso 1 1 d . . .
O2W O 0.9662(12) 0.2444(13) 0.1210(7) 0.052(7) Uiso 0.50 1 d P . .
O3W O 0.4008(6) 0.4164(6) 0.1518(3) 0.047(3) Uiso 1 1 d . . .
O4W O 0.9039(7) 0.8740(8) 0.1604(4) 0.079(5) Uiso 1 1 d . . .
O5W O 0.0483(11) 0.6281(12) 0.0808(6) 0.047(7) Uiso 0.50 1 d P . .
O6W O 0.9689(14) 0.1602(15) 0.2186(8) 0.069(9) Uiso 0.50 1 d P B 1
O7W O 0.8132(17) 0.1242(18) 0.1684(9) 0.094(12) Uiso 0.50 1 d P C 1
O8W O 0.9316(15) 0.1422(15) 0.1481(8) 0.075(10) Uiso 0.50 1 d P D 1
O9W O 0.9359(15) 0.6617(15) 0.0939(8) 0.073(9) Uiso 0.50 1 d P E 1
O10W O 0.2123(15) 0.2026(16) 0.2293(9) 0.078(10) Uiso 0.50 1 d P F 1
O11W O 1.007(2) 0.160(2) 0.1984(11) 0.037(11) Uiso 0.25 1 d P . 1
O12W O 0.713(2) 0.881(2) 0.1548(11) 0.036(11) Uiso 0.25 1 d P G 2
O13W O 0.9524(18) 0.5904(18) 0.2990(10) 0.027(10) Uiso 0.25 1 d P . 2
O14W O 0.843(2) 0.264(2) 0.2097(11) 0.038(12) Uiso 0.25 1 d P H 2
O15W O 0.646(4) 0.824(5) 0.118(2) 0.12(3) Uiso 0.25 1 d P I 2
O16W O 0.2457(17) 0.1724(18) 0.2080(9) 0.025(9) Uiso 0.25 1 d P J 2
O17W O 0.216(3) 0.203(3) 0.2577(15) 0.060(16) Uiso 0.25 1 d P K 2

loop_
_atom_site_aniso_label
_atom_site_aniso_U_11
_atom_site_aniso_U_22
_atom_site_aniso_U_33
_atom_site_aniso_U_23
_atom_site_aniso_U_13
_atom_site_aniso_U_12
Mn1 0.0280(12) 0.0235(11) 0.0228(13) 0.0027(10) 0.0015(10) -0.0026(9)
Mn2 0.0361(14) 0.0225(11) 0.0163(12) -0.0015(9) 0.0004(10) -0.0087(10)
Mn3 0.0387(14) 0.0242(12) 0.0234(13) -0.0018(10) 0.0096(11) -0.0121(10)
Mn4 0.0269(12) 0.0205(11) 0.0179(12) -0.0017(9) 0.0010(10) -0.0053(9)
Ce1 0.0221(4) 0.0162(4) 0.0143(4) -0.0005(3) -0.0031(3) -0.0001(3)
Ce2 0.0266(4) 0.0161(4) 0.0172(4) -0.0002(3) -0.0046(3) 0.0019(3)
W1 0.0716(6) 0.0300(4) 0.0389(5) -0.0126(3) 0.0257(4) -0.0151(4)
W1B 0.0716(6) 0.0300(4) 0.0389(5) -0.0126(3) 0.0257(4) -0.0151(4)
W2 0.0653(6) 0.0385(4) 0.0553(6) -0.0113(4) 0.0392(5) -0.0124(4)
W2B 0.0653(6) 0.0385(4) 0.0553(6) -0.0113(4) 0.0392(5) -0.0124(4)
W3 0.0533(5) 0.0314(4) 0.0607(6) -0.0030(4) 0.0291(5) 0.0019(4)
W3B 0.0533(5) 0.0314(4) 0.0607(6) -0.0030(4) 0.0291(5) 0.0019(4)
W4 0.0714(5) 0.0297(4) 0.0177(4) -0.0038(3) 0.0055(3) -0.0165(3)
W5 0.0700(5) 0.0298(4) 0.0292(4) -0.0069(3) 0.0254(4) -0.0201(4)
W6 0.0379(4) 0.0425(4) 0.0584(6) -0.0053(4) 0.0222(4) -0.0122(3)
W7 0.0297(4) 0.0429(4) 0.0544(5) 0.0047(4) 0.0060(4) 0.0026(3)
W8 0.0374(4) 0.0214(3) 0.0345(4) 0.0041(3) 0.0111(3) -0.0004(3)
W9 0.0456(4) 0.0226(3) 0.0269(4) -0.0044(3) 0.0078(3) -0.0127(3)
W10 0.0224(3) 0.0324(3) 0.0227(3) 0.0039(3) -0.0010(3) -0.0020(3)
W11 0.0260(3) 0.0318(3) 0.0181(3) 0.0013(3) 0.0017(3) 0.0020(3)
W12 0.0284(3) 0.0280(3) 0.0223(3) 0.0062(3) -0.0012(3) -0.0059(3)
W13 0.0306(3) 0.0174(3) 0.0200(3) 0.0017(2) -0.0050(3) -0.0044(2)
W14 0.0279(3) 0.0198(3) 0.0163(3) 0.0027(2) -0.0035(2) -0.0002(2)
W15 0.0256(3) 0.0223(3) 0.0131(3) -0.0003(2) -0.0021(2) 0.0001(2)
W16 0.0281(3) 0.0194(3) 0.0162(3) -0.0024(2) -0.0013(2) 0.0035(2)
W17 0.0256(3) 0.0200(3) 0.0177(3) 0.0007(2) -0.0055(2) -0.0042(2)
W18 0.0214(3) 0.0204(3) 0.0179(3) 0.0012(2) -0.0031(2) 0.0022(2)
Si1 0.040(3) 0.021(2) 0.030(3) -0.0041(18) 0.018(2) -0.0082(19)
Si2 0.0189(19) 0.0149(17) 0.0127(19) -0.0024(15) -0.0018(15) -0.0019(14)
Na1 0.041(4) 0.022(3) 0.021(3) -0.002(2) -0.008(3) -0.001(3)
O1 0.117(14) 0.046(8) 0.036(8) -0.013(7) 0.021(9) -0.021(8)
O2 0.064(10) 0.050(9) 0.098(14) -0.005(9) 0.044(10) 0.010(8)
O3 0.111(15) 0.062(10) 0.092(14) -0.020(9) 0.079(12) -0.019(10)
O4 0.069(10) 0.030(7) 0.070(11) -0.006(7) 0.000(9) -0.009(6)
O5 0.044(8) 0.059(9) 0.070(11) 0.009(8) 0.032(8) 0.000(7)
O6 0.059(9) 0.073(10) 0.041(9) 0.015(8) 0.031(7) -0.022(8)
O7 0.063(9) 0.020(6) 0.046(8) -0.010(5) 0.035(7) -0.011(5)
O8 0.090(11) 0.043(7) 0.023(7) -0.007(6) 0.027(7) -0.021(7)
O9 0.057(8) 0.026(6) 0.041(8) -0.021(5) 0.018(6) -0.017(6)
O10 0.043(7) 0.019(6) 0.064(9) -0.005(6) 0.025(7) 0.001(5)
O11 0.037(7) 0.055(8) 0.060(10) 0.005(7) 0.019(7) 0.008(6)
O12 0.041(8) 0.057(9) 0.069(10) -0.009(8) 0.038(7) -0.014(6)
O13 0.073(10) 0.026(6) 0.051(9) -0.016(6) 0.034(7) -0.017(6)
O14 0.064(10) 0.058(9) 0.055(10) 0.003(8) 0.021(8) -0.008(8)
O15 0.090(11) 0.025(6) 0.059(10) -0.006(6) 0.038(9) -0.014(7)
O16 0.093(11) 0.032(7) 0.050(9) -0.007(6) 0.028(8) -0.019(7)
O17 0.067(9) 0.040(7) 0.024(7) -0.003(5) 0.019(6) -0.022(6)
O18 0.081(10) 0.042(7) 0.023(7) -0.003(6) -0.001(7) -0.020(7)
O19 0.057(8) 0.034(6) 0.016(6) -0.008(5) -0.005(5) -0.014(6)
O20 0.053(8) 0.027(6) 0.036(7) -0.004(5) 0.005(6) -0.012(5)
O21 0.035(6) 0.026(6) 0.037(7) 0.005(5) 0.005(5) -0.008(5)
O22 0.047(8) 0.028(6) 0.053(9) 0.010(6) 0.008(6) -0.008(5)
O23 0.042(7) 0.034(7) 0.054(9) 0.019(6) 0.013(6) 0.016(5)
O24 0.053(9) 0.067(10) 0.085(13) 0.012(9) 0.001(9) 0.002(8)
O25 0.033(7) 0.050(8) 0.050(9) 0.000(6) 0.008(6) -0.006(6)
O26 0.047(7) 0.020(5) 0.041(7) -0.011(5) 0.025(6) -0.010(5)
O27 0.045(7) 0.024(5) 0.020(6) -0.006(5) 0.007(5) -0.013(5)
O28 0.043(7) 0.020(5) 0.029(7) -0.002(5) 0.005(5) 0.001(5)
O29 0.053(8) 0.025(6) 0.025(6) -0.009(5) -0.004(6) -0.011(5)
O30 0.035(6) 0.024(5) 0.021(6) 0.001(4) 0.001(5) -0.003(5)
O31 0.033(6) 0.017(5) 0.034(7) 0.009(5) 0.011(5) -0.005(4)
O32 0.033(7) 0.043(7) 0.041(8) -0.006(6) -0.008(6) -0.004(5)
O33 0.036(7) 0.047(7) 0.030(7) -0.003(6) 0.006(5) -0.016(5)
O34 0.054(8) 0.034(6) 0.025(7) -0.006(5) 0.017(6) -0.019(6)
O35 0.033(6) 0.032(6) 0.019(6) 0.002(5) 0.002(5) -0.010(5)
O36 0.036(6) 0.018(5) 0.017(5) 0.000(4) 0.002(5) -0.009(4)
O37 0.028(6) 0.029(6) 0.014(5) -0.002(4) 0.005(4) -0.002(4)
O38 0.035(7) 0.033(6) 0.038(7) 0.000(6) -0.006(6) 0.000(5)
O39 0.037(6) 0.015(5) 0.023(6) -0.002(4) -0.009(5) -0.006(4)
O40 0.045(7) 0.038(7) 0.013(6) 0.002(5) -0.003(5) 0.003(5)
O41 0.036(6) 0.030(6) 0.014(5) 0.001(4) 0.000(5) -0.001(5)
O42 0.050(7) 0.022(6) 0.031(7) -0.004(5) 0.009(6) -0.019(5)
O43 0.032(6) 0.026(6) 0.027(6) -0.003(5) -0.006(5) -0.010(5)
O44 0.019(5) 0.043(7) 0.034(7) 0.012(5) 0.001(5) -0.001(5)
O45 0.041(7) 0.047(7) 0.028(7) 0.001(6) 0.000(5) 0.003(6)
O46 0.049(8) 0.039(7) 0.025(7) 0.012(5) 0.000(6) -0.008(6)
O47 0.033(6) 0.035(6) 0.036(7) 0.013(5) -0.011(5) -0.017(5)
O48 0.050(7) 0.027(6) 0.019(6) 0.009(5) 0.002(5) -0.005(5)
O49 0.037(6) 0.032(6) 0.017(6) 0.005(5) -0.013(5) 0.013(5)
O50 0.019(5) 0.033(6) 0.025(6) 0.003(5) -0.003(4) -0.001(4)
O51 0.024(5) 0.030(6) 0.011(5) 0.001(4) -0.001(4) 0.001(4)
O52 0.034(6) 0.029(6) 0.016(6) -0.009(5) -0.002(5) 0.000(5)
O53 0.028(6) 0.035(6) 0.012(5) -0.003(4) -0.001(4) -0.009(5)
O54 0.028(6) 0.020(5) 0.028(6) 0.012(5) 0.001(5) -0.004(4)
O55 0.041(7) 0.023(5) 0.025(6) 0.013(5) -0.002(5) -0.004(5)
O56 0.042(7) 0.022(5) 0.023(6) 0.003(5) -0.007(5) -0.011(5)
O57 0.033(6) 0.016(5) 0.020(6) 0.005(4) -0.011(5) -0.007(4)
O58 0.039(6) 0.030(6) 0.014(5) 0.003(4) -0.009(5) 0.002(5)
O59 0.029(6) 0.026(5) 0.015(5) 0.000(4) -0.002(4) 0.000(4)
O60 0.024(6) 0.031(6) 0.021(6) -0.003(5) -0.003(4) 0.006(4)
O61 0.032(6) 0.018(5) 0.020(6) 0.002(4) -0.009(5) -0.001(4)
O62 0.044(7) 0.023(5) 0.026(6) -0.002(5) -0.001(5) 0.009(5)
O63 0.029(6) 0.028(5) 0.012(5) 0.003(4) -0.002(4) 0.008(4)
O64 0.029(6) 0.015(5) 0.019(5) -0.006(4) -0.002(4) 0.003(4)
O65 0.018(5) 0.024(5) 0.014(5) -0.001(4) -0.001(4) 0.002(4)
O66 0.019(5) 0.014(5) 0.026(6) 0.006(4) -0.002(4) 0.000(4)
O67 0.032(6) 0.019(5) 0.026(6) -0.002(4) -0.001(5) -0.007(4)
O68 0.036(6) 0.025(5) 0.018(6) -0.006(4) -0.004(5) -0.005(5)
O69 0.025(5) 0.029(6) 0.018(6) 0.001(4) 0.004(4) -0.002(4)
O70 0.029(6) 0.019(5) 0.020(6) 0.002(4) -0.003(4) -0.001(4)
O71 0.036(6) 0.020(5) 0.016(5) -0.004(4) -0.009(5) -0.002(4)
O72 0.030(5) 0.015(5) 0.011(5) -0.003(4) -0.009(4) -0.001(4)
O73 0.022(5) 0.028(5) 0.017(5) -0.004(4) -0.002(4) 0.002(4)
O74 0.026(6) 0.029(6) 0.026(6) 0.005(5) 0.001(5) 0.007(4)
O75 0.024(6) 0.029(6) 0.022(6) 0.000(5) -0.012(5) -0.001(4)
O76 0.031(6) 0.024(5) 0.017(5) -0.004(4) -0.003(4) -0.007(4)
O77 0.023(5) 0.029(6) 0.021(6) 0.006(5) 0.003(4) 0.004(4)
O78 0.023(5) 0.030(6) 0.023(6) -0.001(5) -0.003(4) -0.002(4)
O79 0.038(7) 0.026(6) 0.030(7) -0.008(5) -0.007(5) 0.008(5)
O80 0.033(6) 0.030(6) 0.016(6) -0.006(5) -0.009(5) 0.009(5)
C1 0.035(9) 0.014(7) 0.033(10) 0.001(7) -0.004(7) -0.003(6)
C2 0.030(9) 0.034(9) 0.052(12) -0.006(8) -0.014(9) 0.007(7)
C3 0.023(8) 0.032(8) 0.013(7) -0.006(6) 0.006(6) -0.011(6)
C4 0.037(9) 0.037(9) 0.011(8) -0.002(7) 0.002(7) -0.011(7)
C5 0.042(9) 0.024(8) 0.014(8) -0.002(6) 0.002(7) -0.009(7)
C6 0.056(12) 0.028(9) 0.027(10) 0.002(7) 0.004(8) -0.006(8)
C7 0.041(10) 0.026(8) 0.024(9) 0.001(7) 0.000(8) 0.014(7)
C8 0.053(12) 0.039(11) 0.059(14) -0.013(10) -0.006(10) 0.016(9)

loop_
_atom_type_symbol
_atom_type_description
_atom_type_scat_dispersion_real
_atom_type_scat_dispersion_imag
_atom_type_scat_source
C C 0.0033 0.0016 'International Tables Vol C Tables 4.2.6.8 and 6.1.1.4'
H H 0.0000 0.0000 'International Tables Vol C Tables 4.2.6.8 and 6.1.1.4'
N N 0.0061 0.0033 'International Tables Vol C Tables 4.2.6.8 and 6.1.1.4'
O O 0.0106 0.0060 'International Tables Vol C Tables 4.2.6.8 and 6.1.1.4'
Na Na 0.0362 0.0249 'International Tables Vol C Tables 4.2.6.8 and 6.1.1.4'
Si Si 0.0817 0.0704 'International Tables Vol C Tables 4.2.6.8 and 6.1.1.4'
Mn Mn 0.3368 0.7283 'International Tables Vol C Tables 4.2.6.8 and 6.1.1.4'
Ce Ce -0.2486 2.6331 'International Tables Vol C Tables 4.2.6.8 and 6.1.1.4'
W W -0.8490 6.8722 'International Tables Vol C Tables 4.2.6.8 and 6.1.1.4'

loop_
_geom_angle_atom_site_label_1
_geom_angle_atom_site_label_2
_geom_angle_atom_site_label_3
_geom_angle
_geom_angle_site_symmetry_1
_geom_angle_site_symmetry_3
O31 Mn1 O32 91.8(5) . .
O31 Mn1 O35 174.6(5) . .
O32 Mn1 O35 93.6(5) . .
O31 Mn1 O37 95.6(5) . .
O32 Mn1 O37 172.3(5) . .
O35 Mn1 O37 79.1(4) . .
O31 Mn1 O40 88.1(5) . .
O32 Mn1 O40 89.7(5) . .
O35 Mn1 O40 92.4(4) . .
O37 Mn1 O40 92.9(4) . .
O31 Mn1 O28 76.7(4) . .
O32 Mn1 O28 77.2(5) . .
O35 Mn1 O28 104.0(4) . .
O37 Mn1 O28 102.1(4) . .
O40 Mn1 O28 159.5(4) . .
O31 Mn1 Mn4 133.7(3) . .
O32 Mn1 Mn4 132.5(4) . .
O35 Mn1 Mn4 41.3(3) . .
O37 Mn1 Mn4 41.2(3) . .
O40 Mn1 Mn4 80.4(3) . .
O28 Mn1 Mn4 120.1(3) . .
O31 Mn1 W7 82.1(3) . .
O32 Mn1 W7 30.7(4) . .
O35 Mn1 W7 102.3(3) . .
O37 Mn1 W7 148.5(3) . .
O40 Mn1 W7 118.2(3) . .
O28 Mn1 W7 46.7(3) . .
Mn4 Mn1 W7 142.30(10) . .
O31 Mn1 W8 30.7(3) . .
O32 Mn1 W8 84.3(4) . .
O35 Mn1 W8 149.7(3) . .
O37 Mn1 W8 100.8(3) . .
O40 Mn1 W8 117.7(3) . .
O28 Mn1 W8 46.0(3) . .
Mn4 Mn1 W8 141.00(10) . .
W7 Mn1 W8 62.18(5) . .
O30 Mn2 O29 94.0(5) . .
O30 Mn2 O37 93.5(4) . .
O29 Mn2 O37 172.4(5) . .
O30 Mn2 O36 172.6(5) . .
O29 Mn2 O36 93.3(4) . .
O37 Mn2 O36 79.2(4) . .
O30 Mn2 O38 89.6(5) . .
O29 Mn2 O38 87.4(5) . .
O37 Mn2 O38 94.3(4) . .
O36 Mn2 O38 91.8(4) . .
O30 Mn2 O27 77.0(4) . .
O29 Mn2 O27 76.6(5) . .
O37 Mn2 O27 103.6(4) . .
O36 Mn2 O27 103.8(4) . .
O38 Mn2 O27 158.2(4) . .
O30 Mn2 Mn4 131.8(3) . .
O29 Mn2 Mn4 132.1(3) . .
O37 Mn2 Mn4 41.3(3) . .
O36 Mn2 Mn4 41.5(3) . .
O38 Mn2 Mn4 80.8(3) . .
O27 Mn2 Mn4 121.0(3) . .
O30 Mn2 W9 30.5(3) . .
O29 Mn2 W9 84.1(3) . .
O37 Mn2 W9 101.6(3) . .
O36 Mn2 W9 150.0(3) . .
O38 Mn2 W9 117.9(3) . .
O27 Mn2 W9 46.5(3) . .
Mn4 Mn2 W9 141.85(10) . .
O30 Mn2 W4 83.4(3) . .
O29 Mn2 W4 30.5(3) . .
O37 Mn2 W4 149.7(3) . .
O36 Mn2 W4 102.5(3) . .
O38 Mn2 W4 115.8(3) . .
O27 Mn2 W4 46.3(3) . .
Mn4 Mn2 W4 142.87(10) . .
W9 Mn2 W4 61.99(4) . .
O33 Mn3 O34 93.2(5) . .
O33 Mn3 O35 95.0(5) . .
O34 Mn3 O35 171.6(5) . .
O33 Mn3 O36 173.8(5) . .
O34 Mn3 O36 92.4(5) . .
O35 Mn3 O36 79.3(4) . .
O33 Mn3 O42 89.2(5) . .
O34 Mn3 O42 91.4(5) . .
O35 Mn3 O42 90.6(4) . .
O36 Mn3 O42 93.5(4) . .
O33 Mn3 O26 76.4(5) . .
O34 Mn3 O26 75.8(5) . .
O35 Mn3 O26 104.3(4) . .
O36 Mn3 O26 102.3(4) . .
O42 Mn3 O26 159.9(4) . .
O33 Mn3 Mn4 134.0(4) . .
O34 Mn3 Mn4 131.2(4) . .
O35 Mn3 Mn4 41.3(3) . .
O36 Mn3 Mn4 41.4(3) . .
O42 Mn3 Mn4 79.9(3) . .
O26 Mn3 Mn4 120.2(3) . .
O33 Mn3 W6 30.7(4) . .
O34 Mn3 W6 83.5(4) . .
O35 Mn3 W6 102.7(3) . .
O36 Mn3 W6 147.9(3) . .
O42 Mn3 W6 118.4(3) . .
O26 Mn3 W6 45.8(3) . .
Mn4 Mn3 W6 142.44(10) . .
O33 Mn3 W5 82.9(4) . .
O34 Mn3 W5 30.0(3) . .
O35 Mn3 W5 150.0(3) . .
O36 Mn3 W5 100.6(3) . .
O42 Mn3 W5 119.2(3) . .
O26 Mn3 W5 46.0(3) . .
Mn4 Mn3 W5 140.97(10) . .
W6 Mn3 W5 61.62(5) . .
O37 Mn4 O35 86.0(5) . .
O37 Mn4 O36 84.7(4) . .
O35 Mn4 O36 85.4(5) . .
O37 Mn4 O41 95.7(4) . .
O35 Mn4 O41 96.6(5) . .
O36 Mn4 O41 178.0(5) . .
O37 Mn4 O39 96.1(4) . .
O35 Mn4 O39 177.9(4) . .
O36 Mn4 O39 95.1(5) . .
O41 Mn4 O39 82.9(5) . .
O37 Mn4 O43 177.3(5) . .
O35 Mn4 O43 96.2(5) . .
O36 Mn4 O43 97.2(4) . .
O41 Mn4 O43 82.4(5) . .
O39 Mn4 O43 81.7(4) . .
O37 Mn4 Mn2 44.3(3) . .
O35 Mn4 Mn2 98.7(3) . .
O36 Mn4 Mn2 44.3(3) . .
O41 Mn4 Mn2 135.2(3) . .
O39 Mn4 Mn2 83.1(3) . .
O43 Mn4 Mn2 136.6(3) . .
O37 Mn4 Mn1 45.2(3) . .
O35 Mn4 Mn1 44.7(3) . .
O36 Mn4 Mn1 97.9(3) . .
O41 Mn4 Mn1 83.7(3) . .
O39 Mn4 Mn1 137.1(3) . .
O43 Mn4 Mn1 136.2(3) . .
Mn2 Mn4 Mn1 78.41(9) . .
O37 Mn4 Mn3 97.9(3) . .
O35 Mn4 Mn3 44.5(3) . .
O36 Mn4 Mn3 44.6(3) . .
O41 Mn4 Mn3 137.1(3) . .
O39 Mn4 Mn3 135.2(3) . .
O43 Mn4 Mn3 84.8(3) . .
Mn2 Mn4 Mn3 78.05(9) . .
Mn1 Mn4 Mn3 77.80(9) . .
O37 Mn4 Na1 124.5(3) . .
O35 Mn4 Na1 130.8(4) . .
O36 Mn4 Na1 129.9(3) . .
O41 Mn4 Na1 48.4(3) . .
O39 Mn4 Na1 47.5(3) . .
O43 Mn4 Na1 52.7(3) . .
Mn2 Mn4 Na1 130.37(14) . .
Mn1 Mn4 Na1 131.92(14) . .
Mn3 Mn4 Na1 137.53(14) . .
O72 Ce1 O72 70.2(4) 5 .
O72 Ce1 O76 113.1(4) 5 .
O72 Ce1 O76 152.8(4) . .
O72 Ce1 O70 154.0(4) 5 .
O72 Ce1 O70 111.6(3) . .
O76 Ce1 O70 77.6(4) . .
O72 Ce1 O73 119.2(3) 5 .
O72 Ce1 O73 67.9(3) . .
O76 Ce1 O73 88.7(4) . .
O70 Ce1 O73 83.4(3) . .
O72 Ce1 O71 68.8(3) 5 .
O72 Ce1 O71 120.2(3) . .
O76 Ce1 O71 84.2(4) . .
O70 Ce1 O71 89.9(3) . .
O73 Ce1 O71 171.1(3) . .
O72 Ce1 O64 90.6(3) 5 .
O72 Ce1 O64 72.1(3) . .
O76 Ce1 O64 133.1(3) . .
O70 Ce1 O64 66.7(3) . .
O73 Ce1 O64 115.2(3) . .
O71 Ce1 O64 66.9(3) . .
O72 Ce1 O65 71.9(3) 5 5
O72 Ce1 O65 90.2(3) . 5
O76 Ce1 O65 66.9(3) . 5
O70 Ce1 O65 132.8(3) . 5
O73 Ce1 O65 66.3(3) . 5
O71 Ce1 O65 115.3(3) . 5
O64 Ce1 O65 158.7(3) . 5
O72 Ce1 W15 130.0(3) 5 .
O72 Ce1 W15 99.6(3) . .
O76 Ce1 W15 97.6(3) . .
O70 Ce1 W15 25.2(3) . .
O73 Ce1 W15 99.1(2) . .
O71 Ce1 W15 76.7(2) . .
O64 Ce1 W15 41.8(2) . .
O65 Ce1 W15 157.9(2) 5 .
O72 Ce1 W17 99.4(3) 5 .
O72 Ce1 W17 129.2(3) . .
O76 Ce1 W17 25.5(3) . .
O70 Ce1 W17 98.4(3) . .
O73 Ce1 W17 76.4(2) . .
O71 Ce1 W17 99.0(2) . .
O64 Ce1 W17 158.5(2) . .
O65 Ce1 W17 41.5(2) 5 .
W15 Ce1 W17 121.21(3) . .
O72 Ce1 Ce1 35.3(2) 5 5
O72 Ce1 Ce1 35.0(2) . 5
O76 Ce1 Ce1 141.6(3) . 5
O70 Ce1 Ce1 140.7(3) . 5
O73 Ce1 Ce1 93.8(2) . 5
O71 Ce1 Ce1 95.0(2) . 5
O64 Ce1 Ce1 79.5(2) . 5
O65 Ce1 Ce1 79.2(2) 5 5
W15 Ce1 Ce1 119.61(3) . 5
W17 Ce1 Ce1 119.17(4) . 5
O72 Ce1 W16 79.5(3) 5 .
O72 Ce1 W16 104.0(3) . .
O76 Ce1 W16 103.1(3) . .
O70 Ce1 W16 74.9(3) . .
O73 Ce1 W16 152.2(2) . .
O71 Ce1 W16 27.5(2) . .
O64 Ce1 W16 39.8(2) . .
O65 Ce1 W16 141.5(2) 5 .
W15 Ce1 W16 54.869(18) . .
W17 Ce1 W16 123.37(2) . .
Ce1 Ce1 W16 92.16(3) 5 .
O72 Ce2 O69 94.9(4) . .
O72 Ce2 O68 95.4(4) . .
O69 Ce2 O68 82.3(4) . .
O72 Ce2 O73 68.9(3) . .
O69 Ce2 O73 79.4(4) . .
O68 Ce2 O73 154.5(4) . .
O72 Ce2 O71 69.6(3) . 5
O69 Ce2 O71 154.9(4) . 5
O68 Ce2 O71 79.8(4) . 5
O73 Ce2 O71 111.1(3) . 5
O72 Ce2 O63 91.4(3) . 5
O69 Ce2 O63 137.7(3) . 5
O68 Ce2 O63 138.7(4) . 5
O73 Ce2 O63 64.2(3) . 5
O71 Ce2 O63 64.6(3) 5 5
O72 Ce2 O80 157.6(3) . .
O69 Ce2 O80 75.5(4) . .
O68 Ce2 O80 103.0(4) . .
O73 Ce2 O80 89.3(3) . .
O71 Ce2 O80 125.7(3) 5 .
O63 Ce2 O80 83.1(3) 5 .
O72 Ce2 O79 147.6(4) . .
O69 Ce2 O79 113.4(4) . .
O68 Ce2 O79 74.1(4) . .
O73 Ce2 O79 129.7(3) . .
O71 Ce2 O79 78.3(3) 5 .
O63 Ce2 O79 78.6(4) 5 .
O80 Ce2 O79 52.2(3) . .
O72 Ce2 C7 170.5(4) . .
O69 Ce2 C7 94.4(4) . .
O68 Ce2 C7 87.9(4) . .
O73 Ce2 C7 110.9(4) . .
O71 Ce2 C7 102.4(4) 5 .
O63 Ce2 C7 80.4(4) 5 .
O80 Ce2 C7 26.3(4) . .
O79 Ce2 C7 26.0(4) . .
O72 Ce2 W16 85.6(3) . 5
O69 Ce2 W16 172.1(3) . 5
O68 Ce2 W16 105.6(3) . 5
O73 Ce2 W16 93.4(2) . 5
O71 Ce2 W16 31.8(3) 5 5
O63 Ce2 W16 34.4(2) 5 5
O80 Ce2 W16 101.2(3) . 5
O79 Ce2 W16 68.7(3) . 5
C7 Ce2 W16 85.0(3) . 5
O72 Ce2 W18 85.4(3) . .
O69 Ce2 W18 105.2(3) . .
O68 Ce2 W18 172.4(3) . .
O73 Ce2 W18 32.0(2) . .
O71 Ce2 W18 93.4(2) 5 .
O63 Ce2 W18 33.7(2) 5 .
O80 Ce2 W18 78.0(3) . .
O79 Ce2 W18 101.3(3) . .
C7 Ce2 W18 90.2(4) . .
W16 Ce2 W18 66.89(2) 5 .
O72 Ce2 Ce1 30.9(2) . 5
O69 Ce2 Ce1 121.6(3) . 5
O68 Ce2 Ce1 84.2(3) . 5
O73 Ce2 Ce1 90.5(2) . 5
O71 Ce2 Ce1 39.1(2) 5 5
O63 Ce2 Ce1 81.1(2) 5 5
O80 Ce2 Ce1 162.5(3) . 5
O79 Ce2 Ce1 116.6(3) . 5
C7 Ce2 Ce1 141.4(3) . 5
W16 Ce2 Ce1 61.26(2) 5 5
W18 Ce2 Ce1 92.74(2) . 5
O1 W1 O9 102.1(6) . .
O1 W1 O8 103.5(7) . .
O9 W1 O8 88.2(5) . .
O1 W1 O4 99.7(7) . .
O9 W1 O4 88.0(7) . .
O8 W1 O4 156.8(6) . .
O1 W1 O6 100.6(7) . .
O9 W1 O6 157.2(6) . .
O8 W1 O6 85.9(7) . .
O4 W1 O6 88.9(7) . .
O1 W1 O7 169.1(7) . .
O9 W1 O7 85.2(5) . .
O8 W1 O7 84.6(5) . .
O4 W1 O7 72.3(5) . .
O6 W1 O7 72.3(6) . .
O4 W1B O10 147(2) . .
O4 W1B O9 109.0(19) . .
O10 W1B O9 103.4(10) . .
O4 W1B O7 93.2(14) . .
O10 W1B O7 88.8(8) . .
O9 W1B O7 80.2(7) . .
O3 W2 O13 102.9(8) . .
O3 W2 O6 100.7(8) . .
O13 W2 O6 89.1(7) . .
O3 W2 O5 98.4(8) . .
O13 W2 O5 158.6(6) . .
O6 W2 O5 89.3(7) . .
O3 W2 O12 101.7(8) . .
O13 W2 O12 88.7(6) . .
O6 W2 O12 157.5(5) . .
O5 W2 O12 84.7(7) . .
O3 W2 O7 168.9(6) . .
O13 W2 O7 86.7(5) . .
O6 W2 O7 73.5(5) . .
O5 W2 O7 72.5(5) . .
O12 W2 O7 84.0(5) . .
O5 W2B O11 136.5(16) . .
O5 W2B O12 107.3(16) . .
O11 W2B O12 106.9(10) . .
O5 W2B O7 79.2(15) . .
O11 W2B O7 83.0(8) . .
O12 W2B O7 77.4(8) . .
O2 W3 O11 100.5(8) . .
O2 W3 O10 103.0(6) . .
O11 W3 O10 88.5(5) . .
O2 W3 O4 101.0(7) . .
O11 W3 O4 158.5(6) . .
O10 W3 O4 87.5(6) . .
O2 W3 O5 99.1(6) . .
O11 W3 O5 87.6(6) . .
O10 W3 O5 158.0(5) . .
O4 W3 O5 88.2(7) . .
O2 W3 O7 169.0(6) . .
O11 W3 O7 85.8(5) . .
O10 W3 O7 86.0(5) . .
O4 W3 O7 72.8(5) . .
O5 W3 O7 72.1(5) . .
O6 W3B O13 145(2) . .
O6 W3B O7 114(2) . .
O13 W3B O7 91.6(10) . .
O6 W3B O8 109(2) . .
O13 W3B O8 96.2(9) . .
O7 W3B O8 83.1(8) . .
O18 W4 O29 102.1(6) . .
O18 W4 O17 100.3(6) . .
O29 W4 O17 90.9(5) . .
O18 W4 O19 98.7(5) . .
O29 W4 O19 89.5(5) . .
O17 W4 O19 160.4(5) . .
O18 W4 O8 102.3(6) . .
O29 W4 O8 155.5(5) . .
O17 W4 O8 87.2(6) . .
O19 W4 O8 84.4(5) . .
O18 W4 O27 173.4(5) . .
O29 W4 O27 74.8(5) . .
O17 W4 O27 85.6(5) . .
O19 W4 O27 75.6(4) . .
O8 W4 O27 80.7(5) . .
O18 W4 Mn2 133.3(5) . .
O29 W4 Mn2 32.0(4) . .
O17 W4 Mn2 91.1(4) . .
O19 W4 Mn2 79.0(3) . .
O8 W4 Mn2 123.5(4) . .
O27 W4 Mn2 43.0(3) . .
O16 W5 O34 101.7(6) . .
O16 W5 O15 100.1(7) . .
O34 W5 O15 89.6(6) . .
O16 W5 O17 99.6(7) . .
O34 W5 O17 93.1(5) . .
O15 W5 O17 159.2(5) . .
O16 W5 O13 101.3(6) . .
O34 W5 O13 156.9(5) . .
O15 W5 O13 84.4(6) . .
O17 W5 O13 85.1(6) . .
O16 W5 O26 174.2(6) . .
O34 W5 O26 75.9(4) . .
O15 W5 O26 74.7(5) . .
O17 W5 O26 85.9(5) . .
O13 W5 O26 81.0(5) . .
O16 W5 Mn3 133.2(4) . .
O34 W5 Mn3 32.2(4) . .
O15 W5 Mn3 78.8(4) . .
O17 W5 Mn3 92.6(4) . .
O13 W5 Mn3 124.8(4) . .
O26 W5 Mn3 43.9(3) . .
O14 W6 O33 101.1(6) . .
O14 W6 O25 99.6(6) . .
O33 W6 O25 92.5(5) . .
O14 W6 O15 99.5(7) . .
O33 W6 O15 87.6(5) . .
O25 W6 O15 160.5(6) . .
O14 W6 O12 102.4(6) . .
O33 W6 O12 156.2(5) . .
O25 W6 O12 87.7(6) . .
O15 W6 O12 84.4(6) . .
O14 W6 O26 172.6(6) . .
O33 W6 O26 75.3(4) . .
O25 W6 O26 87.1(5) . .
O15 W6 O26 74.1(5) . .
O12 W6 O26 80.9(5) . .
O14 W6 Mn3 132.0(5) . .
O33 W6 Mn3 31.5(4) . .
O25 W6 Mn3 91.8(4) . .
O15 W6 Mn3 78.3(4) . .
O12 W6 Mn3 124.7(4) . .
O26 W6 Mn3 44.0(3) . .
O24 W7 O32 102.3(7) . .
O24 W7 O23 98.2(6) . .
O32 W7 O23 91.2(5) . .
O24 W7 O25 100.8(7) . .
O32 W7 O25 92.7(5) . .
O23 W7 O25 159.3(6) . .
O24 W7 O11 101.7(7) . .
O32 W7 O11 155.8(5) . .
O23 W7 O11 83.0(6) . .
O25 W7 O11 85.2(6) . .
O24 W7 O28 173.2(6) . .
O32 W7 O28 76.2(4) . .
O23 W7 O28 75.3(5) . .
O25 W7 O28 85.9(5) . .
O11 W7 O28 79.6(5) . .
O24 W7 Mn1 133.8(6) . .
O32 W7 Mn1 32.3(4) . .
O23 W7 Mn1 80.5(3) . .
O25 W7 Mn1 92.2(4) . .
O11 W7 Mn1 123.6(4) . .
O28 W7 Mn1 44.1(3) . .
O22 W8 O31 101.9(5) . .
O22 W8 O21 100.3(6) . .
O31 W8 O21 94.9(5) . .
O22 W8 O10 101.4(5) . .
O31 W8 O10 155.6(4) . .
O21 W8 O10 87.9(5) . .
O22 W8 O23 99.5(6) . .
O31 W8 O23 87.5(5) . .
O21 W8 O23 159.1(5) . .
O10 W8 O23 81.8(6) . .
O22 W8 O28 173.8(5) . .
O31 W8 O28 75.9(4) . .
O21 W8 O28 85.8(4) . .
O10 W8 O28 80.2(4) . .
O23 W8 O28 74.7(4) . .
O22 W8 Mn1 133.5(4) . .
O31 W8 Mn1 31.9(3) . .
O21 W8 Mn1 91.5(3) . .
O10 W8 Mn1 124.0(3) . .
O23 W8 Mn1 79.5(4) . .
O28 W8 Mn1 44.0(3) . .
O20 W9 O30 102.2(5) . .
O20 W9 O21 100.0(5) . .
O30 W9 O21 92.4(5) . .
O20 W9 O19 99.8(5) . .
O30 W9 O19 88.6(5) . .
O21 W9 O19 159.5(5) . .
O20 W9 O9 102.5(5) . .
O30 W9 O9 155.0(5) . .
O21 W9 O9 86.9(5) . .
O19 W9 O9 83.7(5) . .
O20 W9 O27 174.2(5) . .
O30 W9 O27 75.0(4) . .
O21 W9 O27 85.2(4) . .
O19 W9 O27 75.2(4) . .
O9 W9 O27 80.1(4) . .
O20 W9 Mn2 133.6(4) . .
O30 W9 Mn2 31.9(3) . .
O21 W9 Mn2 91.0(3) . .
O19 W9 Mn2 79.1(3) . .
O9 W9 Mn2 123.2(3) . .
O27 W9 Mn2 43.2(3) . .
O44 W10 O53 101.4(5) . .
O44 W10 O47 101.4(5) . .
O53 W10 O47 93.5(5) . .
O44 W10 O49 99.2(5) . .
O53 W10 O49 158.1(5) . .
O47 W10 O49 89.6(5) . .
O44 W10 O77 101.7(5) . 5
O53 W10 O77 85.5(4) . 5
O47 W10 O77 156.5(4) . 5
O49 W10 O77 83.1(4) . 5
O44 W10 O50 171.4(5) . .
O53 W10 O50 86.6(4) . .
O47 W10 O50 74.6(4) . .
O49 W10 O50 73.4(4) . .
O77 W10 O50 82.0(4) 5 .
O45 W11 O51 102.0(5) . .
O45 W11 O48 100.6(5) . .
O51 W11 O48 90.8(5) . .
O45 W11 O49 98.3(5) . .
O51 W11 O49 158.8(5) . .
O48 W11 O49 91.7(5) . .
O45 W11 O52 102.1(5) . .
O51 W11 O52 85.1(4) . .
O48 W11 O52 157.3(5) . .
O49 W11 O52 84.5(5) . .
O45 W11 O50 171.8(5) . .
O51 W11 O50 85.3(4) . .
O48 W11 O50 75.3(4) . .
O49 W11 O50 75.0(4) . .
O52 W11 O50 82.1(4) . .
O46 W12 O55 103.5(5) . .
O46 W12 O54 102.7(5) . .
O55 W12 O54 92.3(5) . .
O46 W12 O47 97.1(5) . .
O55 W12 O47 89.9(5) . .
O54 W12 O47 159.0(4) . .
O46 W12 O48 96.3(5) . .
O55 W12 O48 159.7(4) . .
O54 W12 O48 87.8(5) . .
O47 W12 O48 83.0(5) . .
O46 W12 O50 163.6(5) . .
O55 W12 O50 88.7(4) . .
O54 W12 O50 87.5(4) . .
O47 W12 O50 71.7(4) . .
O48 W12 O50 71.0(4) . .
O56 W13 O68 102.2(5) . .
O56 W13 O67 100.5(5) . .
O68 W13 O67 94.8(5) . .
O56 W13 O57 96.1(4) . .
O68 W13 O57 92.2(5) . .
O67 W13 O57 160.2(4) . .
O56 W13 O55 97.3(5) . .
O68 W13 O55 160.4(4) . .
O67 W13 O55 84.1(4) . .
O57 W13 O55 83.2(4) . .
O56 W13 O66 170.1(4) . .
O68 W13 O66 81.4(4) . .
O67 W13 O66 88.3(4) . .
O57 W13 O66 74.4(4) . .
O55 W13 O66 79.0(4) . .
O58 W14 O69 102.8(5) . .
O58 W14 O59 98.5(5) . .
O69 W14 O59 95.2(4) . .
O58 W14 O57 97.2(4) . .
O69 W14 O57 93.0(5) . .
O59 W14 O57 160.2(4) . .
O58 W14 O54 97.1(5) . .
O69 W14 O54 160.1(4) . .
O59 W14 O54 82.8(4) . .
O57 W14 O54 83.4(4) . .
O58 W14 O66 171.0(4) . .
O69 W14 O66 81.2(4) . .
O59 W14 O66 89.0(4) . .
O57 W14 O66 74.4(4) . .
O54 W14 O66 79.0(4) . .
O60 W15 O70 102.3(5) . .
O60 W15 O59 101.1(5) . .
O70 W15 O59 91.9(4) . .
O60 W15 O61 99.0(5) . .
O70 W15 O61 91.9(4) . .
O59 W15 O61 158.2(4) . .
O60 W15 O51 99.9(4) . .
O70 W15 O51 157.7(4) . .
O59 W15 O51 85.5(4) . .
O61 W15 O51 83.0(4) . .
O60 W15 O64 172.6(4) . .
O70 W15 O64 77.9(4) . .
O59 W15 O64 86.3(4) . .
O61 W15 O64 73.6(4) . .
O51 W15 O64 79.9(4) . .
O60 W15 Ce1 133.3(4) . .
O70 W15 Ce1 32.3(3) . .
O59 W15 Ce1 93.2(3) . .
O61 W15 Ce1 78.8(3) . .
O51 W15 Ce1 125.6(3) . .
O64 W15 Ce1 45.8(2) . .
O62 W16 O61 98.9(5) . .
O62 W16 O52 98.5(5) . .
O61 W16 O52 90.4(4) . .
O62 W16 O71 102.3(5) . .
O61 W16 O71 90.3(4) . .
O52 W16 O71 158.8(4) . .
O62 W16 O63 100.5(5) . .
O61 W16 O63 160.5(4) . .
O52 W16 O63 89.0(4) . .
O71 W16 O63 83.4(4) . .
O62 W16 O64 173.1(4) . .
O61 W16 O64 74.2(4) . .
O52 W16 O64 80.9(4) . .
O71 W16 O64 78.9(4) . .
O63 W16 O64 86.4(4) . .
O62 W16 Ce2 94.7(4) . 5
O61 W16 Ce2 132.2(3) . 5
O52 W16 Ce2 132.5(3) . 5
O71 W16 Ce2 41.9(3) . 5
O63 W16 Ce2 43.7(3) . 5
O64 W16 Ce2 90.7(2) . 5
O62 W16 Ce1 136.3(4) . .
O61 W16 Ce1 76.0(3) . .
O52 W16 Ce1 124.7(3) . .
O71 W16 Ce1 35.7(3) . .
O63 W16 Ce1 88.4(3) . .
O64 W16 Ce1 43.7(2) . .
Ce2 W16 Ce1 62.95(2) 5 .
O78 W17 O76 102.3(5) . .
O78 W17 O67 102.2(5) . 5
O76 W17 O67 92.7(5) . 5
O78 W17 O75 99.3(4) . .
O76 W17 O75 91.4(5) . .
O67 W17 O75 156.8(4) 5 .
O78 W17 O53 99.4(4) . 5
O76 W17 O53 157.9(4) . 5
O67 W17 O53 86.9(4) 5 5
O75 W17 O53 80.8(4) . 5
O78 W17 O65 172.2(4) . 5
O76 W17 O65 77.7(4) . 5
O67 W17 O65 85.6(4) 5 5
O75 W17 O65 73.0(4) . 5
O53 W17 O65 80.3(4) 5 5
O78 W17 Ce1 133.0(4) . .
O76 W17 Ce1 31.7(3) . .
O67 W17 Ce1 92.1(3) 5 .
O75 W17 Ce1 79.6(3) . .
O53 W17 Ce1 126.2(3) 5 .
O65 W17 Ce1 46.1(2) 5 .
O74 W18 O75 98.6(5) . .
O74 W18 O77 99.5(5) . .
O75 W18 O77 90.0(5) . .
O74 W18 O73 100.4(5) . .
O75 W18 O73 91.2(4) . .
O77 W18 O73 159.7(4) . .
O74 W18 O63 99.8(5) . 5
O75 W18 O63 161.4(4) . 5
O77 W18 O63 89.3(4) . 5
O73 W18 O63 83.2(4) . 5
O74 W18 O65 172.6(4) . 5
O75 W18 O65 74.2(4) . 5
O77 W18 O65 82.5(4) . 5
O73 W18 O65 78.4(4) . 5
O63 W18 O65 87.3(4) 5 5
O74 W18 Ce2 92.7(4) . .
O75 W18 Ce2 133.1(3) . .
O77 W18 Ce2 132.7(3) . .
O73 W18 Ce2 41.9(3) . .
O63 W18 Ce2 43.5(3) 5 .
O65 W18 Ce2 91.1(2) 5 .
O26 Si1 O28 110.1(7) . .
O26 Si1 O7 109.2(6) . .
O28 Si1 O7 109.4(7) . .
O26 Si1 O27 109.6(6) . .
O28 Si1 O27 109.2(6) . .
O7 Si1 O27 109.5(7) . .
O66 Si2 O64 113.1(5) . .
O66 Si2 O65 112.0(5) . .
O64 Si2 O65 108.7(5) . .
O66 Si2 O50 103.2(5) . .
O64 Si2 O50 109.8(6) . .
O65 Si2 O50 110.0(5) . .
O78 Na1 O22 105.0(5) . 8_655
O78 Na1 O1W 99.9(5) . .
O22 Na1 O1W 94.3(5) 8_655 .
O78 Na1 O39 153.2(5) . .
O22 Na1 O39 95.6(5) 8_655 .
O1W Na1 O39 95.2(5) . .
O78 Na1 O41 91.0(4) . .
O22 Na1 O41 155.7(5) 8_655 .
O1W Na1 O41 100.8(4) . .
O39 Na1 O41 64.4(4) . .
O78 Na1 O43 98.2(4) . .
O22 Na1 O43 97.6(5) 8_655 .
O1W Na1 O43 154.9(5) . .
O39 Na1 O43 61.7(4) . .
O41 Na1 O43 61.5(4) . .
O78 Na1 Mn4 116.5(3) . .
O22 Na1 Mn4 119.3(4) 8_655 .
O1W Na1 Mn4 118.1(4) . .
O39 Na1 Mn4 36.9(3) . .
O41 Na1 Mn4 36.5(3) . .
O43 Na1 Mn4 37.2(2) . .
W1B O4 W1 91.2(16) . .
W1B O4 W3 64.8(16) . .
W1 O4 W3 122.2(7) . .
W2B O5 W2 95.4(14) . .
W2B O5 W3 72.1(11) . .
W2 O5 W3 121.6(7) . .
W3B O6 W2 56.2(19) . .
W3B O6 W1 85.8(18) . .
W2 O6 W1 122.1(8) . .
Si1 O7 W3B 125.8(9) . .
Si1 O7 W1B 120.6(7) . .
W3B O7 W1B 100.6(8) . .
Si1 O7 W3 122.9(7) . .
W3B O7 W3 110.9(7) . .
W1B O7 W3 44.7(6) . .
Si1 O7 W2 123.5(6) . .
W3B O7 W2 41.9(6) . .
W1B O7 W2 115.7(6) . .
W3 O7 W2 93.9(4) . .
Si1 O7 W1 123.0(8) . .
W3B O7 W1 54.5(6) . .
W1B O7 W1 55.4(6) . .
W3 O7 W1 92.8(4) . .
W2 O7 W1 92.1(4) . .
Si1 O7 W2B 118.0(9) . .
W3B O7 W2B 93.7(8) . .
W1B O7 W2B 89.8(8) . .
W3 O7 W2B 47.1(5) . .
W2 O7 W2B 56.7(5) . .
W1 O7 W2B 118.8(6) . .
W1 O8 W4 145.0(7) . .
W1 O8 W3B 58.9(6) . .
W4 O8 W3B 135.6(8) . .
W1 O9 W9 145.5(7) . .
W1 O9 W1B 64.0(6) . .
W9 O9 W1B 133.4(8) . .
W1B O10 W3 56.2(7) . .
W1B O10 W8 140.8(10) . .
W3 O10 W8 145.1(7) . .
W2B O11 W3 63.5(8) . .
W2B O11 W7 139.9(10) . .
W3 O11 W7 143.8(7) . .
W2 O12 W6 143.2(9) . .
W2 O12 W2B 69.7(8) . .
W6 O12 W2B 132.1(9) . .
W2 O13 W3B 49.2(7) . .
W2 O13 W5 144.3(8) . .
W3B O13 W5 142.5(9) . .
W5 O15 W6 120.1(7) . .
W5 O17 W4 159.3(8) . .
W4 O19 W9 118.5(6) . .
W8 O21 W9 159.2(6) . .
W8 O22 Na1 175.4(8) . 8_665
W7 O23 W8 118.8(6) . .
W6 O25 W7 157.8(8) . .
Si1 O26 Mn3 121.9(6) . .
Si1 O26 W6 125.9(7) . .
Mn3 O26 W6 90.3(4) . .
Si1 O26 W5 126.8(7) . .
Mn3 O26 W5 90.1(4) . .
W6 O26 W5 91.1(4) . .
Si1 O27 Mn2 122.5(6) . .
Si1 O27 W9 126.4(6) . .
Mn2 O27 W9 90.3(4) . .
Si1 O27 W4 125.7(6) . .
Mn2 O27 W4 90.7(4) . .
W9 O27 W4 90.6(4) . .
Si1 O28 Mn1 122.2(6) . .
Si1 O28 W8 126.7(6) . .
Mn1 O28 W8 90.0(4) . .
Si1 O28 W7 126.4(6) . .
Mn1 O28 W7 89.3(4) . .
W8 O28 W7 91.1(4) . .
W4 O29 Mn2 117.5(6) . .
W9 O30 Mn2 117.6(6) . .
W8 O31 Mn1 117.4(5) . .
W7 O32 Mn1 117.0(6) . .
W6 O33 Mn3 117.8(6) . .
W5 O34 Mn3 117.8(6) . .
Mn4 O35 Mn3 94.2(5) . .
Mn4 O35 Mn1 93.9(5) . .
Mn3 O35 Mn1 126.2(6) . .
Mn4 O36 Mn2 94.2(4) . .
Mn4 O36 Mn3 93.9(5) . .
Mn2 O36 Mn3 127.4(5) . .
Mn4 O37 Mn2 94.5(5) . .
Mn4 O37 Mn1 93.6(5) . .
Mn2 O37 Mn1 127.2(5) . .
C1 O38 Mn2 122.5(11) . .
C1 O39 Mn4 130.3(10) . .
C1 O39 Na1 133.8(10) . .
Mn4 O39 Na1 95.6(4) . .
C3 O40 Mn1 123.5(10) . .
C3 O41 Mn4 129.6(10) . .
C3 O41 Na1 135.2(10) . .
Mn4 O41 Na1 95.1(4) . .
C5 O42 Mn3 122.7(10) . .
C5 O43 Mn4 127.3(10) . .
C5 O43 Na1 142.6(10) . .
Mn4 O43 Na1 90.1(4) . .
W10 O47 W12 121.6(5) . .
W11 O48 W12 120.8(5) . .
W11 O49 W10 119.4(5) . .
Si2 O50 W11 125.5(6) . .
Si2 O50 W10 124.4(6) . .
W11 O50 W10 91.8(4) . .
Si2 O50 W12 121.2(5) . .
W11 O50 W12 92.8(4) . .
W10 O50 W12 91.9(3) . .
W11 O51 W15 150.9(6) . .
W16 O52 W11 145.3(6) . .
W10 O53 W17 151.7(6) . 5
W12 O54 W14 140.2(6) . .
W12 O55 W13 141.0(6) . .
W14 O57 W13 117.0(5) . .
W15 O59 W14 159.1(6) . .
W16 O61 W15 121.9(5) . .
W18 O63 W16 148.1(5) 5 .
W18 O63 Ce2 102.7(4) 5 5
W16 O63 Ce2 102.0(4) . 5
Si2 O64 W16 124.8(5) . .
Si2 O64 W15 123.7(5) . .
W16 O64 W15 89.4(3) . .
Si2 O64 Ce1 121.4(5) . .
W16 O64 Ce1 96.5(3) . .
W15 O64 Ce1 92.4(3) . .
Si2 O65 W18 124.0(5) . 5
Si2 O65 W17 124.3(5) . 5
W18 O65 W17 89.6(3) 5 5
Si2 O65 Ce1 121.0(5) . 5
W18 O65 Ce1 96.9(3) 5 5
W17 O65 Ce1 92.3(3) 5 5
Si2 O66 W13 130.3(5) . .
Si2 O66 W14 129.4(6) . .
W13 O66 W14 94.1(3) . .
W13 O67 W17 160.1(6) . 5
W13 O68 Ce2 137.1(5) . .
W14 O69 Ce2 137.2(6) . .
W15 O70 Ce1 122.5(5) . .
W16 O71 Ce1 116.8(5) . .
W16 O71 Ce2 106.3(4) . 5
Ce1 O71 Ce2 101.6(4) . 5
Ce2 O72 Ce1 119.2(4) . 5
Ce2 O72 Ce1 119.6(4) . .
Ce1 O72 Ce1 109.8(4) 5 .
W18 O73 Ce1 117.4(5) . .
W18 O73 Ce2 106.0(4) . .
Ce1 O73 Ce2 102.6(4) . .
W18 O75 W17 122.5(5) . .
W17 O76 Ce1 122.8(5) . .
W18 O77 W10 142.9(6) . 5
W17 O78 Na1 168.7(6) . .
C7 O79 Ce2 94.4(9) . .
C7 O80 Ce2 94.2(9) . .
O39 C1 O38 123.2(15) . .
O39 C1 C2 118.0(14) . .
O38 C1 C2 118.6(15) . .
O40 C3 O41 122.8(13) . .
O40 C3 C4 120.9(14) . .
O41 C3 C4 116.3(14) . .
O42 C5 O43 125.2(14) . .
O42 C5 C6 118.8(14) . .
O43 C5 C6 116.0(14) . .
O79 C7 O80 119.1(13) . .
O79 C7 C8 119.0(16) . .
O80 C7 C8 121.8(15) . .
O79 C7 Ce2 59.6(8) . .
O80 C7 Ce2 59.6(7) . .
C8 C7 Ce2 177.5(14) . .
C2S N1S C1S 110(2) . .
C4S N2S C3S 110.8(13) . .
C6S N3S C5S 106(3) . .
C8S N4S C7S 123(3) . .
C10S N5S C9S 112(2) . .

loop_
_geom_bond_atom_site_label_1
_geom_bond_atom_site_label_2
_geom_bond_distance
_geom_bond_site_symmetry_2
Mn1 O31 1.914(10) .
Mn1 O32 1.929(12) .
Mn1 O35 1.966(10) .
Mn1 O37 1.982(11) .
Mn1 O40 2.146(11) .
Mn1 O28 2.236(11) .
Mn1 Mn4 2.788(3) .
Mn1 W7 3.216(2) .
Mn1 W8 3.219(2) .
Mn2 O30 1.913(10) .
Mn2 O29 1.926(12) .
Mn2 O37 1.949(10) .
Mn2 O36 1.950(10) .
Mn2 O38 2.161(12) .
Mn2 O27 2.198(11) .
Mn2 Mn4 2.783(3) .
Mn2 W9 3.210(2) .
Mn2 W4 3.225(2) .
Mn3 O33 1.905(12) .
Mn3 O34 1.946(12) .
Mn3 O35 1.961(11) .
Mn3 O36 1.964(11) .
Mn3 O42 2.182(11) .
Mn3 O26 2.241(11) .
Mn3 Mn4 2.788(3) .
Mn3 W6 3.229(3) .
Mn3 W5 3.231(3) .
Mn4 O37 1.841(10) .
Mn4 O35 1.846(11) .
Mn4 O36 1.849(10) .
Mn4 O41 1.935(10) .
Mn4 O39 1.956(11) .
Mn4 O43 1.959(10) .
Mn4 Na1 3.241(6) .
Ce1 O72 2.209(9) 5
Ce1 O72 2.222(9) .
Ce1 O76 2.238(10) .
Ce1 O70 2.269(10) .
Ce1 O73 2.409(10) .
Ce1 O71 2.414(10) .
Ce1 O64 2.569(10) .
Ce1 O65 2.584(10) 5
Ce1 W15 3.5783(10) .
Ce1 W17 3.5805(10) .
Ce1 Ce1 3.6242(16) 5
Ce1 W16 3.6922(10) .
Ce2 O72 2.140(9) .
Ce2 O69 2.268(10) .
Ce2 O68 2.285(10) .
Ce2 O73 2.422(10) .
Ce2 O71 2.424(10) 5
Ce2 O63 2.458(10) 5
Ce2 O80 2.483(10) .
Ce2 O79 2.484(10) .
Ce2 C7 2.872(15) .
Ce2 W16 3.4820(11) 5
Ce2 W18 3.4830(10) .
Ce2 Ce1 3.7504(11) 5
W1 O1 1.721(14) .
W1 O9 1.876(12) .
W1 O8 1.899(14) .
W1 O4 1.916(15) .
W1 O6 1.938(13) .
W1 O7 2.344(13) .
W1B O4 0.951(19) .
W1B O10 1.81(2) .
W1B O9 2.17(3) .
W1B O7 2.298(18) .
W2 O3 1.711(14) .
W2 O13 1.887(14) .
W2 O6 1.899(16) .
W2 O5 1.918(15) .
W2 O12 1.945(15) .
W2 O7 2.321(11) .
W2B O5 1.09(2) .
W2B O11 1.77(2) .
W2B O12 2.06(2) .
W2B O7 2.49(3) .
W3 O2 1.720(15) .
W3 O11 1.887(15) .
W3 O10 1.909(11) .
W3 O4 1.933(15) .
W3 O5 1.959(13) .
W3 O7 2.310(13) .
W3B O6 0.817(19) .
W3B O13 1.95(2) .
W3B O7 2.10(2) .
W3B O8 2.23(3) .
W4 O18 1.726(13) .
W4 O29 1.846(11) .
W4 O17 1.915(12) .
W4 O19 1.915(11) .
W4 O8 1.937(14) .
W4 O27 2.332(11) .
W5 O16 1.733(14) .
W5 O34 1.826(11) .
W5 O15 1.885(17) .
W5 O17 1.896(13) .
W5 O13 1.966(11) .
W5 O26 2.323(12) .
W6 O14 1.712(15) .
W6 O33 1.864(12) .
W6 O25 1.876(13) .
W6 O15 1.934(15) .
W6 O12 1.949(14) .
W6 O26 2.313(12) .
W7 O24 1.723(16) .
W7 O32 1.843(12) .
W7 O23 1.895(12) .
W7 O25 1.940(13) .
W7 O11 1.991(14) .
W7 O28 2.339(12) .
W8 O22 1.707(11) .
W8 O31 1.852(11) .
W8 O21 1.891(12) .
W8 O10 1.952(12) .
W8 O23 1.964(13) .
W8 O28 2.315(11) .
W9 O20 1.710(11) .
W9 O30 1.840(10) .
W9 O21 1.912(12) .
W9 O19 1.941(11) .
W9 O9 1.965(12) .
W9 O27 2.330(10) .
W10 O44 1.720(10) .
W10 O53 1.843(10) .
W10 O47 1.882(11) .
W10 O49 1.955(11) .
W10 O77 1.973(10) 5
W10 O50 2.334(10) .
W11 O45 1.711(12) .
W11 O51 1.865(10) .
W11 O48 1.869(10) .
W11 O49 1.904(10) .
W11 O52 1.936(11) .
W11 O50 2.305(11) .
W12 O46 1.732(11) .
W12 O55 1.817(11) .
W12 O54 1.845(10) .
W12 O47 1.996(11) .
W12 O48 2.030(11) .
W12 O50 2.376(10) .
W13 O56 1.719(10) .
W13 O68 1.800(11) .
W13 O67 1.878(11) .
W13 O57 1.927(10) .
W13 O55 2.052(11) .
W13 O66 2.242(9) .
W14 O58 1.724(10) .
W14 O69 1.808(10) .
W14 O59 1.914(10) .
W14 O57 1.923(9) .
W14 O54 2.049(10) .
W14 O66 2.244(10) .
W15 O60 1.712(10) .
W15 O70 1.805(10) .
W15 O59 1.880(10) .
W15 O61 1.931(10) .
W15 O51 1.982(10) .
W15 O64 2.387(10) .
W16 O62 1.718(10) .
W16 O61 1.904(10) .
W16 O52 1.906(11) .
W16 O71 1.910(11) .
W16 O63 2.009(10) .
W16 O64 2.378(9) .
W16 Ce2 3.4821(11) 5
W17 O78 1.727(10) .
W17 O76 1.834(10) .
W17 O67 1.913(10) 5
W17 O75 1.941(10) .
W17 O53 1.973(10) 5
W17 O65 2.375(9) 5
W18 O74 1.705(10) .
W18 O75 1.873(10) .
W18 O77 1.882(10) .
W18 O73 1.922(10) .
W18 O63 1.984(10) 5
W18 O65 2.369(9) 5
Si1 O26 1.617(11) .
Si1 O28 1.623(12) .
Si1 O7 1.623(12) .
Si1 O27 1.625(13) .
Si2 O66 1.621(10) .
Si2 O64 1.640(10) .
Si2 O65 1.648(10) .
Si2 O50 1.663(11) .
Na1 O78 2.302(12) .
Na1 O22 2.325(12) 8_655
Na1 O1W 2.330(14) .
Na1 O39 2.402(11) .
Na1 O41 2.434(12) .
Na1 O43 2.579(13) .
O22 Na1 2.325(13) 8_665
O38 C1 1.259(19) .
O39 C1 1.254(18) .
O40 C3 1.258(18) .
O41 C3 1.278(18) .
O42 C5 1.250(19) .
O43 C5 1.270(18) .
O53 W17 1.973(10) 5
O63 W18 1.984(10) 5
O63 Ce2 2.459(10) 5
O65 W18 2.370(9) 5
O65 W17 2.375(9) 5
O65 Ce1 2.583(10) 5
O67 W17 1.913(10) 5
O71 Ce2 2.424(10) 5
O72 Ce1 2.209(9) 5
O77 W10 1.973(10) 5
O79 C7 1.262(19) .
O80 C7 1.274(19) .
C1 C2 1.52(2) .
C3 C4 1.49(2) .
C5 C6 1.51(2) .
C7 C8 1.48(2) .
N1S C2S 1.56(3) .
N1S C1S 1.65(4) .
N2S C4S 1.46(2) .
N2S C3S 1.51(2) .
N3S C6S 1.35(4) .
N3S C5S 1.46(5) .
N4S C8S 1.32(4) .
N4S C7S 1.47(4) .
N5S C10S 1.40(4) .
N5S C9S 1.48(4) .
O11W O13W 1.80(6) 3_745
O13W O11W 1.80(6) 3_755
